data_4307659
loop_
_publ_author_name
'Jung Hee Yoon'
'Jeong Hak Lim'
'Seok Woo Choi'
'Hyoung Chan Kim'
'Chang Seop Hong'

_publ_section_title
;
Cyanide-Bridged WV-CoII Double-Zigzag Chain Based on an Octacoordinated W
Precursor: Metamagnetism and Spin Canting
;
_journal_name_full 'Inorganic Chemistry'
_journal_page_first 1529
_journal_page_last 1531
_journal_paper_doi 10.1021/ic062143d
_journal_volume 46
_journal_year 2007
_chemical_formula_sum 'C16 H14 Co0.5 N8 O3 W'
_chemical_formula_weight 579.67
_chemical_name_systematic
;
 ?
;
_space_group_IT_number 2
_symmetry_cell_setting triclinic
_symmetry_space_group_name_Hall '-P 1'
_symmetry_space_group_name_H-M 'P -1'
_atom_sites_solution_hydrogens geom
_atom_sites_solution_primary direct
_atom_sites_solution_secondary difmap
_audit_creation_method SHELXL-97
_cell_angle_alpha 99.5090(10)
_cell_angle_beta 100.8330(10)
_cell_angle_gamma 107.0080(10)
_cell_formula_units_Z 2
_cell_length_a 8.3504(6)
_cell_length_b 10.5157(8)
_cell_length_c 11.8710(9)
_cell_measurement_temperature 130
_cell_volume 951.76(12)
_computing_structure_refinement 'SHELXL-97 (Sheldrick, 1997)'
_diffrn_ambient_temperature 130
_diffrn_measured_fraction_theta_full 0.904
_diffrn_measured_fraction_theta_max 0.904
_diffrn_radiation_monochromator graphite
_diffrn_radiation_source 'fine-focus sealed tube'
_diffrn_radiation_type MoK\a
_diffrn_radiation_wavelength 0.71073
_diffrn_reflns_av_R_equivalents 0.0141
_diffrn_reflns_av_sigmaI/netI 0.0164
_diffrn_reflns_limit_h_max 10
_diffrn_reflns_limit_h_min -10
_diffrn_reflns_limit_k_max 13
_diffrn_reflns_limit_k_min -13
_diffrn_reflns_limit_l_max 14
_diffrn_reflns_limit_l_min -15
_diffrn_reflns_number 9999
_diffrn_reflns_theta_full 27.39
_diffrn_reflns_theta_max 27.39
_diffrn_reflns_theta_min 1.80
_exptl_absorpt_coefficient_mu 6.525
_exptl_absorpt_correction_type multi-scan
_exptl_absorpt_process_details sadabs
_exptl_crystal_colour red
_exptl_crystal_density_diffrn 2.023
_exptl_crystal_density_method 'not measured'
_exptl_crystal_description block
_exptl_crystal_F_000 555
_exptl_crystal_size_max 0.3
_exptl_crystal_size_mid 0.1
_exptl_crystal_size_min 0.08
_refine_diff_density_max 1.074
_refine_diff_density_min -0.661
_refine_diff_density_rms 0.074
_refine_ls_extinction_method none
_refine_ls_goodness_of_fit_ref 1.086
_refine_ls_hydrogen_treatment mixed
_refine_ls_matrix_type full
_refine_ls_number_parameters 283
_refine_ls_number_reflns 3905
_refine_ls_number_restraints 0
_refine_ls_restrained_S_all 1.086
_refine_ls_R_factor_all 0.0146
_refine_ls_R_factor_gt 0.0140
_refine_ls_shift/su_max 0.057
_refine_ls_shift/su_mean 0.001
_refine_ls_structure_factor_coef Fsqd
_refine_ls_weighting_details 'calc w=1/[\s^2^(Fo^2^)+(0.0089P)^2^+1.2718P] where P=(Fo^2^+2Fc^2^)/3'
_refine_ls_weighting_scheme calc
_refine_ls_wR_factor_gt 0.0315
_refine_ls_wR_factor_ref 0.0317
_reflns_number_gt 3813
_reflns_number_total 3905
_reflns_threshold_expression >2sigma(I)
_cod_data_source_file ic062143dsi20061110_091544.cif
_cod_data_source_block p-1
_cod_original_formula_sum 'C16 H14 Co0.50 N8 O3 W'
_cod_database_code 4307659

loop_
_symmetry_equiv_pos_as_xyz
'x, y, z'
'-x, -y, -z'

loop_
_atom_site_label
_atom_site_type_symbol
_atom_site_fract_x
_atom_site_fract_y
_atom_site_fract_z
_atom_site_U_iso_or_equiv
_atom_site_adp_type
_atom_site_occupancy
_atom_site_symmetry_multiplicity
_atom_site_calc_flag
_atom_site_refinement_flags
_atom_site_disorder_assembly
_atom_site_disorder_group
W1 W 0.347045(11) 0.813677(9) 0.727214(8) 0.01297(3) Uani 1 1 d . . .
C1 C 0.6098(3) 0.8818(2) 0.8322(2) 0.0175(5) Uani 1 1 d . . .
N1 N 0.7484(3) 0.9165(2) 0.88965(18) 0.0198(4) Uani 1 1 d . . .
C2 C 0.4145(3) 0.6310(3) 0.7195(2) 0.0195(5) Uani 1 1 d . . .
N2 N 0.4460(3) 0.5318(2) 0.7106(2) 0.0272(5) Uani 1 1 d . . .
C3 C 0.3521(3) 0.7912(3) 0.9038(2) 0.0200(5) Uani 1 1 d . . .
N3 N 0.3401(3) 0.7793(3) 0.99667(19) 0.0284(5) Uani 1 1 d . . .
C4 C 0.4970(3) 0.7989(2) 0.6000(2) 0.0191(5) Uani 1 1 d . . .
N4 N 0.5765(3) 0.7882(2) 0.5321(2) 0.0267(5) Uani 1 1 d . . .
C5 C 0.4680(3) 1.0238(3) 0.7257(2) 0.0190(5) Uani 1 1 d . . .
N5 N 0.5353(3) 1.1347(2) 0.72281(19) 0.0278(5) Uani 1 1 d . . .
C6 C 0.1913(3) 0.9226(2) 0.8009(2) 0.0172(5) Uani 1 1 d . . .
N6 N 0.1129(3) 0.9727(2) 0.85157(18) 0.0192(4) Uani 1 1 d . . .
N7 N 0.1749(2) 0.8203(2) 0.56251(17) 0.0163(4) Uani 1 1 d . . .
N8 N 0.0970(2) 0.6458(2) 0.69654(17) 0.0169(4) Uani 1 1 d . . .
C7 C 0.2237(3) 0.9046(3) 0.4914(2) 0.0205(5) Uani 1 1 d . . .
H7 H 0.3386 0.9608 0.5096 0.025 Uiso 1 1 calc R . .
C8 C 0.1110(3) 0.9111(3) 0.3932(2) 0.0235(5) Uani 1 1 d . . .
H8 H 0.1497 0.9701 0.3462 0.028 Uiso 1 1 calc R . .
C9 C -0.0602(3) 0.8288(3) 0.3657(2) 0.0225(5) Uani 1 1 d . . .
H9 H -0.1389 0.8320 0.3004 0.027 Uiso 1 1 calc R . .
C10 C -0.1123(3) 0.7416(3) 0.4371(2) 0.0198(5) Uani 1 1 d . . .
H10 H -0.2271 0.6854 0.4201 0.024 Uiso 1 1 calc R . .
C11 C 0.0066(3) 0.7377(2) 0.5340(2) 0.0159(5) Uani 1 1 d . . .
C12 C -0.0367(3) 0.6410(2) 0.6084(2) 0.0169(5) Uani 1 1 d . . .
C13 C -0.2001(3) 0.5449(3) 0.5886(2) 0.0212(5) Uani 1 1 d . . .
H13 H -0.2907 0.5445 0.5293 0.025 Uiso 1 1 calc R . .
C14 C -0.2278(3) 0.4505(3) 0.6568(2) 0.0233(5) Uani 1 1 d . . .
H14 H -0.3367 0.3859 0.6440 0.028 Uiso 1 1 calc R . .
C15 C -0.0911(3) 0.4534(3) 0.7444(2) 0.0237(5) Uani 1 1 d . . .
H15 H -0.1064 0.3898 0.7907 0.028 Uiso 1 1 calc R . .
C16 C 0.0681(3) 0.5519(3) 0.7623(2) 0.0215(5) Uani 1 1 d . . .
H16 H 0.1592 0.5538 0.8220 0.026 Uiso 1 1 calc R . .
Co1 Co 1.0000 1.0000 1.0000 0.01250(9) Uani 1 2 d S . .
O1 O 0.9933(3) 1.1871(2) 0.9772(2) 0.0301(5) Uani 1 1 d . . .
H1A H 0.911(5) 1.202(4) 0.972(3) 0.045(11) Uiso 1 1 d . . .
H1B H 1.075(5) 1.253(4) 0.972(3) 0.058(12) Uiso 1 1 d . . .
O2 O 0.4817(3) 0.6181(2) 0.1295(2) 0.0463(6) Uani 1 1 d . . .
H2A H 0.520(12) 0.563(10) 0.202(9) 0.26(4) Uiso 1 1 d . . .
H2B H 0.469(10) 0.726(9) 0.162(7) 0.20(3) Uiso 1 1 d . . .
O3 O 0.2365(3) 0.4015(3) 0.9550(2) 0.0438(6) Uani 1 1 d . . .
H3A H 0.316(5) 0.358(4) 0.928(3) 0.055(11) Uiso 1 1 d . . .
H3B H 0.295(5) 0.459(4) 1.021(4) 0.064(13) Uiso 1 1 d . . .

loop_
_atom_site_aniso_label
_atom_site_aniso_U_11
_atom_site_aniso_U_22
_atom_site_aniso_U_33
_atom_site_aniso_U_23
_atom_site_aniso_U_13
_atom_site_aniso_U_12
W1 0.00816(5) 0.01721(5) 0.01148(5) 0.00011(3) 0.00163(3) 0.00352(3)
C1 0.0149(12) 0.0209(12) 0.0160(11) 0.0015(9) 0.0043(9) 0.0060(9)
N1 0.0145(10) 0.0227(11) 0.0187(10) -0.0003(8) 0.0026(8) 0.0047(8)
C2 0.0123(11) 0.0235(13) 0.0197(12) 0.0029(10) 0.0036(9) 0.0031(10)
N2 0.0227(11) 0.0251(12) 0.0334(13) 0.0034(10) 0.0065(10) 0.0095(10)
C3 0.0136(11) 0.0254(13) 0.0199(12) 0.0013(10) 0.0005(9) 0.0093(10)
N3 0.0315(13) 0.0402(14) 0.0188(11) 0.0074(10) 0.0062(9) 0.0195(11)
C4 0.0148(11) 0.0212(12) 0.0178(12) 0.0009(9) 0.0012(10) 0.0048(9)
N4 0.0220(11) 0.0319(13) 0.0254(12) 0.0023(10) 0.0098(10) 0.0077(10)
C5 0.0162(11) 0.0244(13) 0.0141(11) 0.0005(9) 0.0025(9) 0.0065(10)
N5 0.0294(12) 0.0248(12) 0.0226(11) 0.0021(9) 0.0027(9) 0.0035(10)
C6 0.0146(11) 0.0216(12) 0.0139(11) 0.0050(9) 0.0020(9) 0.0045(9)
N6 0.0165(10) 0.0255(11) 0.0170(10) 0.0052(8) 0.0048(8) 0.0088(9)
N7 0.0111(9) 0.0192(10) 0.0158(9) 0.0002(8) 0.0032(8) 0.0034(8)
N8 0.0127(9) 0.0197(10) 0.0174(10) 0.0020(8) 0.0038(8) 0.0053(8)
C7 0.0145(11) 0.0248(13) 0.0189(12) 0.0043(10) 0.0047(9) 0.0019(10)
C8 0.0250(13) 0.0252(13) 0.0188(12) 0.0056(10) 0.0047(10) 0.0064(11)
C9 0.0221(13) 0.0264(13) 0.0172(12) 0.0032(10) -0.0003(10) 0.0097(11)
C10 0.0123(11) 0.0246(13) 0.0192(12) 0.0001(10) 0.0013(9) 0.0058(10)
C11 0.0126(11) 0.0181(11) 0.0162(11) -0.0003(9) 0.0053(9) 0.0053(9)
C12 0.0135(11) 0.0206(12) 0.0157(11) -0.0001(9) 0.0041(9) 0.0066(9)
C13 0.0130(11) 0.0270(13) 0.0190(12) 0.0013(10) 0.0025(9) 0.0031(10)
C14 0.0186(12) 0.0222(13) 0.0250(13) -0.0003(10) 0.0085(10) 0.0021(10)
C15 0.0250(13) 0.0205(12) 0.0264(13) 0.0067(10) 0.0105(11) 0.0054(10)
C16 0.0177(12) 0.0239(13) 0.0237(13) 0.0070(10) 0.0039(10) 0.0081(10)
Co1 0.00830(19) 0.0151(2) 0.0131(2) 0.00164(16) 0.00216(16) 0.00368(16)
O1 0.0208(10) 0.0230(10) 0.0560(14) 0.0182(9) 0.0180(10) 0.0110(9)
O2 0.0604(16) 0.0386(13) 0.0492(14) 0.0173(11) 0.0149(12) 0.0255(12)
O3 0.0358(13) 0.0357(13) 0.0543(16) 0.0163(12) 0.0095(12) 0.0015(11)

loop_
_atom_type_symbol
_atom_type_description
_atom_type_scat_dispersion_real
_atom_type_scat_dispersion_imag
_atom_type_scat_source
C C 0.0033 0.0016 'International Tables Vol C Tables 4.2.6.8 and 6.1.1.4'
H H 0.0000 0.0000 'International Tables Vol C Tables 4.2.6.8 and 6.1.1.4'
N N 0.0061 0.0033 'International Tables Vol C Tables 4.2.6.8 and 6.1.1.4'
O O 0.0106 0.0060 'International Tables Vol C Tables 4.2.6.8 and 6.1.1.4'
Co Co 0.3494 0.9721 'International Tables Vol C Tables 4.2.6.8 and 6.1.1.4'
W W -0.8490 6.8722 'International Tables Vol C Tables 4.2.6.8 and 6.1.1.4'

loop_
_geom_angle_atom_site_label_1
_geom_angle_atom_site_label_2
_geom_angle_atom_site_label_3
_geom_angle
_geom_angle_site_symmetry_1
_geom_angle_site_symmetry_3
_geom_angle_publ_flag
C3 W1 C2 80.13(9) . . ?
C3 W1 C4 138.99(9) . . ?
C2 W1 C4 70.09(9) . . ?
C3 W1 C5 110.86(9) . . ?
C2 W1 C5 137.91(9) . . ?
C4 W1 C5 77.14(9) . . ?
C3 W1 C1 69.65(9) . . ?
C2 W1 C1 75.33(9) . . ?
C4 W1 C1 75.84(9) . . ?
C5 W1 C1 71.54(9) . . ?
C3 W1 C6 70.60(9) . . ?
C2 W1 C6 143.41(9) . . ?
C4 W1 C6 145.90(9) . . ?
C5 W1 C6 74.92(9) . . ?
C1 W1 C6 112.59(9) . . ?
C3 W1 N7 142.84(8) . . ?
C2 W1 N7 115.05(8) . . ?
C4 W1 N7 77.06(8) . . ?
C5 W1 N7 81.24(8) . . ?
C1 W1 N7 145.05(8) . . ?
C6 W1 N7 79.70(8) . . ?
C3 W1 N8 79.54(8) . . ?
C2 W1 N8 75.12(8) . . ?
C4 W1 N8 117.32(8) . . ?
C5 W1 N8 145.51(8) . . ?
C1 W1 N8 140.22(8) . . ?
C6 W1 N8 78.31(8) . . ?
N7 W1 N8 72.85(7) . . ?
N1 C1 W1 178.6(2) . . ?
C1 N1 Co1 174.1(2) . . ?
N2 C2 W1 177.1(2) . . ?
N3 C3 W1 174.0(2) . . ?
N4 C4 W1 178.5(2) . . ?
N5 C5 W1 178.0(2) . . ?
N6 C6 W1 171.4(2) . . ?
C6 N6 Co1 150.91(19) . 1_455 ?
C7 N7 C11 117.7(2) . . ?
C7 N7 W1 124.63(15) . . ?
C11 N7 W1 117.56(15) . . ?
C16 N8 C12 118.2(2) . . ?
C16 N8 W1 124.24(16) . . ?
C12 N8 W1 117.49(15) . . ?
N7 C7 C8 123.1(2) . . ?
C7 C8 C9 119.0(2) . . ?
C8 C9 C10 118.7(2) . . ?
C9 C10 C11 120.0(2) . . ?
N7 C11 C10 121.4(2) . . ?
N7 C11 C12 115.6(2) . . ?
C10 C11 C12 122.9(2) . . ?
N8 C12 C13 121.1(2) . . ?
N8 C12 C11 115.6(2) . . ?
C13 C12 C11 123.3(2) . . ?
C14 C13 C12 120.0(2) . . ?
C13 C14 C15 118.9(2) . . ?
C16 C15 C14 119.2(2) . . ?
N8 C16 C15 122.6(2) . . ?
O1 Co1 O1 180.000(1) 2_777 . ?
O1 Co1 N1 87.26(9) 2_777 2_777 ?
O1 Co1 N1 92.74(9) . 2_777 ?
O1 Co1 N1 92.74(9) 2_777 . ?
O1 Co1 N1 87.26(9) . . ?
N1 Co1 N1 180.000(1) 2_777 . ?
O1 Co1 N6 88.71(8) 2_777 1_655 ?
O1 Co1 N6 91.29(8) . 1_655 ?
N1 Co1 N6 88.28(8) 2_777 1_655 ?
N1 Co1 N6 91.72(8) . 1_655 ?
O1 Co1 N6 91.29(8) 2_777 2_677 ?
O1 Co1 N6 88.71(8) . 2_677 ?
N1 Co1 N6 91.72(8) 2_777 2_677 ?
N1 Co1 N6 88.28(8) . 2_677 ?
N6 Co1 N6 180.000(1) 1_655 2_677 ?

loop_
_geom_bond_atom_site_label_1
_geom_bond_atom_site_label_2
_geom_bond_distance
_geom_bond_site_symmetry_2
_geom_bond_publ_flag
W1 C3 2.142(3) . ?
W1 C2 2.147(3) . ?
W1 C4 2.149(2) . ?
W1 C5 2.149(3) . ?
W1 C1 2.153(2) . ?
W1 C6 2.176(2) . ?
W1 N7 2.2231(19) . ?
W1 N8 2.2256(19) . ?
C1 N1 1.145(3) . ?
N1 Co1 2.099(2) . ?
C2 N2 1.142(3) . ?
C3 N3 1.150(3) . ?
C4 N4 1.149(3) . ?
C5 N5 1.147(3) . ?
C6 N6 1.146(3) . ?
N6 Co1 2.166(2) 1_455 ?
N7 C7 1.352(3) . ?
N7 C11 1.361(3) . ?
N8 C16 1.353(3) . ?
N8 C12 1.361(3) . ?
C7 C8 1.379(3) . ?
C8 C9 1.381(4) . ?
C9 C10 1.383(4) . ?
C10 C11 1.386(3) . ?
C11 C12 1.466(3) . ?
C12 C13 1.390(3) . ?
C13 C14 1.377(4) . ?
C14 C15 1.381(4) . ?
C15 C16 1.378(3) . ?
Co1 O1 2.045(2) 2_777 ?
Co1 O1 2.045(2) . ?
Co1 N1 2.099(2) 2_777 ?
Co1 N6 2.166(2) 1_655 ?
Co1 N6 2.166(2) 2_677 ?
